data_1564803
loop_
_publ_author_name
'Luo, Xiaowei'
'Cai, Guodi'
'Guo, Yinfeng'
'Gao, Chenghai'
'Huang, Weifeng'
'Zhang, Zhenhua'
'Lu, Humu'
'Liu, Kai'
'Chen, Jianghe'
'Xiong, Xiaofeng'
'Lei, Jinping'
'Zhou, Xuefeng'
'Wang, Junjian'
'Liu, Yonghong'

_publ_section_title
;
 Exploring Marine-Derived Ascochlorins as Novel Human Dihydroorotate
 Dehydrogenase Inhibitors for Treatment of Triple-Negative Breast Cancer.
;
_journal_issue 18
_journal_name_full 'Journal of medicinal chemistry'
_journal_page_first 13918
_journal_page_last 13932
_journal_paper_doi 10.1021/acs.jmedchem.1c01402
_journal_volume 64
_journal_year 2021
_chemical_absolute_configuration ad
_chemical_formula_moiety 'C23 H31 Cl O4'
_chemical_formula_sum 'C23 H31 Cl O4'
_chemical_formula_weight 406.92
_space_group_crystal_system monoclinic
_space_group_IT_number 4
_space_group_name_Hall 'P 2yb'
_space_group_name_H-M_alt 'P 1 21 1'
_atom_sites_solution_hydrogens geom
_atom_sites_solution_primary dual
_audit_creation_date 2018-12-28
_audit_creation_method
;
Olex2 1.2
(compiled 2018.05.29 svn.r3508 for OlexSys, GUI svn.r5506)
;
_cell_angle_alpha 90
_cell_angle_beta 96.963(2)
_cell_angle_gamma 90
_cell_formula_units_Z 8
_cell_length_a 7.1951(2)
_cell_length_b 40.1443(12)
_cell_length_c 15.3671(4)
_cell_measurement_reflns_used 7431
_cell_measurement_temperature 99.9(8)
_cell_measurement_theta_max 72.9340
_cell_measurement_theta_min 4.3920
_cell_volume 4405.9(2)
_computing_cell_refinement 'CrysAlisPro 1.171.39.33c (Rigaku OD, 2017)'
_computing_data_collection 'CrysAlisPro 1.171.39.33c (Rigaku OD, 2017)'
_computing_data_reduction 'CrysAlisPro 1.171.39.33c (Rigaku OD, 2017)'
_computing_molecular_graphics 'Olex2 (Dolomanov et al., 2009)'
_computing_publication_material 'Olex2 (Dolomanov et al., 2009)'
_computing_structure_refinement 'ShelXL (Sheldrick, 2015)'
_computing_structure_solution 'ShelXT (Sheldrick, 2015)'
_diffrn_ambient_environment N~2~
_diffrn_ambient_temperature 99.9(8)
_diffrn_detector 'Pilatus3R 200K-A'
_diffrn_measured_fraction_theta_full 0.999
_diffrn_measured_fraction_theta_max 0.970
_diffrn_measurement_details
;
List of Runs (angles in degrees, time in seconds):

  # Type    Start    End  Width  t~exp~   \w     \q     \k     \f   Frames
--------------------------------------------------------------------------
  1  \w    -45.00 -12.00   0.50    4.00    --    0.00 -77.00 -60.00   66
  2  \w    -17.00  87.00   0.50    4.00    --    0.00  19.00 -60.00  208
  3  \w    -31.00  22.00   0.50    4.00    --    0.00 -82.00 150.00  106
  4  \w     12.00 110.00   0.50   17.00    --   95.20 -30.00   0.00  196
  5  \w     29.00 111.00   0.50   17.00    --   95.20 -45.00 150.00  164
  6  \w      9.00  89.00   0.50   17.00    --   95.20 -45.00 -30.00  160
  7  \w    122.00 174.00   0.50   17.00    --   95.20  30.00  60.00  104
  8  \w     81.00 108.00   0.50   17.00    --   95.20  30.00  60.00   54
  9  \w     75.00 172.00   0.50   17.00    --   95.20  61.00 -60.00  194
 10  \w     18.00 112.00   0.50   17.00    --   95.20 -30.00 150.00  188
 11  \w    110.00 139.00   0.50   17.00    --   95.20  30.00  90.00   58
;
_diffrn_measurement_device 'four-circle diffractometer'
_diffrn_measurement_device_type 'XtaLAB Pro: Kappa single'
_diffrn_measurement_method '\w scans'
_diffrn_orient_matrix_type 'CrysAlisPro convention (1999,Acta A55,543-557)'
_diffrn_orient_matrix_UB_11 0.0317267000
_diffrn_orient_matrix_UB_12 0.0207825000
_diffrn_orient_matrix_UB_13 0.0847221000
_diffrn_orient_matrix_UB_21 0.1575377000
_diffrn_orient_matrix_UB_22 0.0193439000
_diffrn_orient_matrix_UB_23 -0.0372513000
_diffrn_orient_matrix_UB_31 -0.1439137000
_diffrn_orient_matrix_UB_32 0.0258196000
_diffrn_orient_matrix_UB_33 -0.0403915000
_diffrn_radiation_monochromator graphite
_diffrn_radiation_probe x-ray
_diffrn_radiation_type CuK\a
_diffrn_radiation_wavelength 1.54184
_diffrn_reflns_av_R_equivalents 0.0487
_diffrn_reflns_av_unetI/netI 0.0720
_diffrn_reflns_Laue_measured_fraction_full 0.999
_diffrn_reflns_Laue_measured_fraction_max 0.970
_diffrn_reflns_limit_h_max 8
_diffrn_reflns_limit_h_min -8
_diffrn_reflns_limit_k_max 49
_diffrn_reflns_limit_k_min -46
_diffrn_reflns_limit_l_max 18
_diffrn_reflns_limit_l_min -19
_diffrn_reflns_number 23672
_diffrn_reflns_point_group_measured_fraction_full 0.797
_diffrn_reflns_point_group_measured_fraction_max 0.757
_diffrn_reflns_theta_full 67.684
_diffrn_reflns_theta_max 74.081
_diffrn_reflns_theta_min 4.395
_diffrn_source 'Rotating-anode X-ray tube'
_diffrn_source_type 'MicroMax 007 (Cu) X-ray Source'
_exptl_absorpt_coefficient_mu 1.733
_exptl_absorpt_correction_T_max 1.00000
_exptl_absorpt_correction_T_min 0.47001
_exptl_absorpt_correction_type multi-scan
_exptl_absorpt_process_details
;
CrysAlisPro 1.171.39.33c (Rigaku Oxford Diffraction, 2017)
Empirical absorption correction using spherical harmonics,
 implemented in SCALE3 ABSPACK scaling algorithm.
;
_exptl_crystal_colour 'clear light colourless'
_exptl_crystal_colour_lustre clear
_exptl_crystal_colour_modifier light
_exptl_crystal_colour_primary colourless
_exptl_crystal_density_diffrn 1.227
_exptl_crystal_description block
_exptl_crystal_F_000 1744
_exptl_crystal_size_max 0.05
_exptl_crystal_size_mid 0.05
_exptl_crystal_size_min 0.04
_refine_diff_density_max 1.018
_refine_diff_density_min -0.921
_refine_diff_density_rms 0.094
_refine_ls_abs_structure_details
;
 Flack x determined using 3249 quotients [(I+)-(I-)]/[(I+)+(I-)]
 (Parsons, Flack and Wagner, Acta Cryst. B69 (2013) 249-259).
;
_refine_ls_abs_structure_Flack 0.083(13)
_refine_ls_extinction_method none
_refine_ls_goodness_of_fit_ref 1.069
_refine_ls_hydrogen_treatment constr
_refine_ls_matrix_type full
_refine_ls_number_parameters 1037
_refine_ls_number_reflns 13519
_refine_ls_number_restraints 1
_refine_ls_restrained_S_all 1.069
_refine_ls_R_factor_all 0.1034
_refine_ls_R_factor_gt 0.0932
_refine_ls_shift/su_max 0.009
_refine_ls_shift/su_mean 0.000
_refine_ls_structure_factor_coef Fsqd
_refine_ls_weighting_details 'w=1/[\s^2^(Fo^2^)+(0.1148P)^2^+12.7466P] where P=(Fo^2^+2Fc^2^)/3'
_refine_ls_weighting_scheme calc
_refine_ls_wR_factor_gt 0.2455
_refine_ls_wR_factor_ref 0.2528
_reflns_Friedel_coverage 0.539
_reflns_Friedel_fraction_full 0.589
_reflns_Friedel_fraction_max 0.538
_reflns_number_gt 11386
_reflns_number_total 13519
_reflns_threshold_expression 'I > 2\s(I)'
_cod_data_source_file jm1c01402_si_009.cif
_cod_data_source_block luoxiaowei_as58_collect
_cod_depositor_comments
;

2022-05-30
Z value and formula fixed to values more according to usual
chemical conventions.                 miguel
;
_cod_original_formula_sum 'C92 H124 Cl4 O16'
_cod_original_formula_weight 1627.70
_cod_original_formula_moiety '4(C23 H31 Cl O4)'
_cod_original_formula_units_Z 2
_cod_database_code 1564803
_shelx_shelxl_version_number 2014/7
_chemical_oxdiff_formula 'C209 H190 N19 O19 Cl1 '
_shelx_space_group_comment
;
The symmetry employed for this shelxl refinement is uniquely defined
by the following loop, which should always be used as a source of
symmetry information in preference to the above space-group names.
They are only intended as comments.
;
_shelx_estimated_absorpt_t_max 0.934
_shelx_estimated_absorpt_t_min 0.918
_reflns_odcompleteness_completeness 99.89
_reflns_odcompleteness_iscentric 1
_reflns_odcompleteness_theta 66.97
_olex2_refinement_description
;
1. Fixed Uiso
 At 1.2 times of:
  All C(H) groups, All C(H,H) groups
 At 1.5 times of:
  All C(H,H,H) groups, All O(H) groups
2.a Ternary CH refined with riding coordinates:
 C15(H15), C19'(H19'), C15A(H15A), C15"(H15"), C15'(H15'), C19(H19),
 C19A(H19A), C19"(H19")
2.b Secondary CH2 refined with riding coordinates:
 C16A(H16E,H16F), C12A(H12E,H12F), C12(H12A,H12B), C9(H9A,H9B), C13(H13A,H13B),
  C12'(H12G,H12H), C13"(H13C,H13D), C9A(H9AA,H9AB), C13'(H13G,H13H), C17(H17A,
 H17B), C17'(H17G,H17H), C12"(H12C,H12D), C13A(H13E,H13F), C17A(H17E,H17F),
 C9"(H9"A,H9"B), C16'(H16G,H16H), C16(H16A,H16B), C17"(H17C,H17D), C16"(H16C,
 H16D), C9'(H9'A,H9'B)
2.c Aromatic/amide H refined with riding coordinates:
 C8A(H8A), C10"(H10"), C8"(H8"), C10(H10), C10A(H10A), C8(H8), C8'(H8'),
 C10'(H10')
2.d Idealised Me refined as rotating group:
 C7(H7A,H7B,H7C), C23A(H23G,H23H,H23I), C20'(H20J,H20K,H20L), C22'(H22J,H22K,
 H22L), C20A(H20G,H20H,H20I), C21(H21A,H21B,H21C), C7"(H7"A,H7"B,H7"C),
 C22A(H22G,H22H,H22I), C23(H23A,H23B,H23C), C20(H20A,H20B,H20C), C22(H22A,H22B,
 H22C), C7A(H7AA,H7AB,H7AC), C21A(H21G,H21H,H21I), C20"(H20D,H20E,H20F),
 C7'(H7'A,H7'B,H7'C), C21"(H21D,H21E,H21F), C21'(H21J,H21K,H21L), C23"(H23D,
 H23E,H23F), C22"(H22D,H22E,H22F), C23'(H23J,H23K,H23L)
2.e Idealised tetrahedral OH refined as rotating group:
 O2"(H2"), O3(H3), O3"(H3"), O2A(H2A), O2(H2), O3A(H3A), O2'(H2'), O3'(H3')
;
_olex2_submission_special_instructions 'No special instructions were received'
_oxdiff_exptl_absorpt_empirical_details
;
Empirical correction (ABSPACK) includes:
- Absorption correction using spherical harmonics
- Frame scaling
;
_oxdiff_exptl_absorpt_empirical_full_max 1.809
_oxdiff_exptl_absorpt_empirical_full_min 0.538

loop_
_space_group_symop_operation_xyz
'x, y, z'
'-x, y+1/2, -z'

loop_
_atom_site_label
_atom_site_type_symbol
_atom_site_fract_x
_atom_site_fract_y
_atom_site_fract_z
_atom_site_U_iso_or_equiv
_atom_site_adp_type
_atom_site_occupancy
_atom_site_site_symmetry_order
_atom_site_calc_flag
_atom_site_refinement_flags_posn
_atom_site_refinement_flags_adp
_atom_site_refinement_flags_occupancy
_atom_site_disorder_assembly
_atom_site_disorder_group
Cl23 Cl -0.3486(4) 0.78660(7) 0.31974(15) 0.0445(6) Uani 1 1 d . . . . .
Cl51 Cl 0.4401(4) 0.36502(6) 0.22925(14) 0.0425(5) Uani 1 1 d . . . . .
Cl79 Cl 0.8446(4) 0.20433(6) 0.59298(14) 0.0433(5) Uani 1 1 d . . . . .
Cl10 Cl -0.7792(4) 0.64277(10) -0.05063(19) 0.0685(9) Uani 1 1 d . . . . .
O2" O 0.7004(10) 0.34736(16) 0.6011(4) 0.0387(15) Uani 1 1 d . . . . .
H2" H 0.7259 0.3278 0.6124 0.058 Uiso 1 1 calc GR . . . .
O3 O -0.3025(10) 0.73690(16) 0.4628(4) 0.0381(15) Uani 1 1 d . . . . .
H3 H -0.3009 0.7344 0.4099 0.057 Uiso 1 1 calc GR . . . .
O3" O 0.4946(9) 0.41660(16) 0.3658(4) 0.0362(14) Uani 1 1 d . . . . .
H3" H 0.5592 0.4219 0.3276 0.054 Uiso 1 1 calc GR . . . .
O2A O 1.1500(9) 0.19202(18) 0.9611(4) 0.0398(16) Uani 1 1 d . . . . .
H2A H 1.1797 0.1727 0.9738 0.060 Uiso 1 1 calc GR . . . .
O2 O -0.0501(9) 0.80790(19) 0.6880(4) 0.0415(16) Uani 1 1 d . . . . .
H2 H -0.0314 0.8277 0.6986 0.062 Uiso 1 1 calc GR . . . .
O4' O 0.4351(9) 0.44462(18) 0.1983(5) 0.0433(16) Uani 1 1 d . . . . .
O3A O 0.8828(10) 0.25672(17) 0.7277(4) 0.0409(15) Uani 1 1 d . . . . .
H3A H 0.8354 0.2552 0.6766 0.061 Uiso 1 1 calc GR . . . .
O1" O 0.7503(10) 0.28603(18) 0.5744(4) 0.0446(16) Uani 1 1 d . . . . .
O1' O -0.4243(10) 0.7056(2) 0.3091(4) 0.0458(17) Uani 1 1 d . . . . .
O1A O 1.2091(10) 0.1299(2) 0.9361(5) 0.0483(18) Uani 1 1 d . . . . .
O1 O -0.0050(10) 0.86981(19) 0.6530(5) 0.0504(18) Uani 1 1 d . . . . .
O2' O -0.4880(10) 0.64351(19) 0.3221(4) 0.0441(16) Uani 1 1 d . . . . .
H2' H -0.4549 0.6623 0.3382 0.066 Uiso 1 1 calc GR . . . .
O4A O 1.8550(10) 0.4037(2) 0.8152(5) 0.0535(19) Uani 1 1 d . . . . .
O4 O 0.9587(10) 0.6208(2) 0.7798(5) 0.057(2) Uani 1 1 d . . . . .
O4" O 1.7290(11) 0.5340(2) 0.6772(6) 0.059(2) Uani 1 1 d . . . . .
C2" C 0.6426(12) 0.3506(2) 0.5143(6) 0.0323(19) Uani 1 1 d . . . . .
C4 C -0.2471(12) 0.7675(2) 0.4855(6) 0.0325(19) Uani 1 1 d . . . . .
C5 C -0.2531(12) 0.7951(2) 0.4284(6) 0.0316(19) Uani 1 1 d . . . . .
C1A C 1.0789(12) 0.1649(2) 0.8201(6) 0.0334(19) Uani 1 1 d . . . . .
C4" C 0.5402(11) 0.3861(2) 0.3940(6) 0.0289(18) Uani 1 1 d . . . . .
C6" C 0.5701(11) 0.3262(2) 0.3675(6) 0.0304(19) Uani 1 1 d . . . . .
C6 C -0.1965(12) 0.8262(2) 0.4524(6) 0.0320(19) Uani 1 1 d . . . . .
C2A C 1.0816(12) 0.1937(2) 0.8757(6) 0.0321(19) Uani 1 1 d . . . . .
C1" C 0.6367(12) 0.3220(2) 0.4586(5) 0.0289(18) Uani 1 1 d . . . . .
C3 C -0.1730(12) 0.7725(2) 0.5743(6) 0.0318(19) Uani 1 1 d . . . . .
C18' C 0.3235(11) 0.4655(2) 0.1666(5) 0.0326(19) Uani 1 1 d . . . . .
C8A C 1.1471(14) 0.1334(3) 0.8591(8) 0.044(2) Uani 1 1 d . . . . .
H8A H 1.1429 0.1147 0.8230 0.053 Uiso 1 1 calc R . . . .
C5" C 0.5244(12) 0.3579(2) 0.3384(6) 0.034(2) Uani 1 1 d . . . . .
C14 C 0.5130(12) 0.6436(2) 0.6960(6) 0.0325(19) Uani 1 1 d . . . . .
C1' C -0.5572(12) 0.6741(2) 0.1885(6) 0.0327(19) Uani 1 1 d . . . . .
C16A C 2.0393(11) 0.3619(3) 1.0071(6) 0.037(2) Uani 1 1 d . . . . .
H16E H 2.1535 0.3512 1.0335 0.045 Uiso 1 1 calc R . . . .
H16F H 2.0280 0.3830 1.0366 0.045 Uiso 1 1 calc R . . . .
C12A C 1.5230(13) 0.2956(3) 0.9606(7) 0.041(2) Uani 1 1 d . . . . .
H12E H 1.6278 0.2843 0.9939 0.050 Uiso 1 1 calc R . . . .
H12F H 1.5407 0.2944 0.8991 0.050 Uiso 1 1 calc R . . . .
C12 C 0.3422(13) 0.7020(3) 0.6829(6) 0.039(2) Uani 1 1 d . . . . .
H12A H 0.4492 0.7137 0.7131 0.047 Uiso 1 1 calc R . . . .
H12B H 0.3535 0.7025 0.6207 0.047 Uiso 1 1 calc R . . . .
C15 C 0.5256(12) 0.6413(3) 0.5964(6) 0.0340(19) Uani 1 1 d . . . . .
H15 H 0.5564 0.6636 0.5765 0.041 Uiso 1 1 calc R . . . .
O3' O -0.7549(11) 0.5856(2) 0.0740(8) 0.073(3) Uani 1 1 d . . . . .
H3' H -0.8584 0.5883 0.0461 0.110 Uiso 1 1 calc GR . . . .
C9 C -0.1525(12) 0.7431(3) 0.6369(6) 0.035(2) Uani 1 1 d . . . . .
H9A H -0.1609 0.7509 0.6961 0.042 Uiso 1 1 calc R . . . .
H9B H -0.2537 0.7275 0.6212 0.042 Uiso 1 1 calc R . . . .
C19' C 0.2149(11) 0.4884(2) 0.2213(5) 0.0290(18) Uani 1 1 d . . . . .
H19' H 0.2318 0.5112 0.2004 0.035 Uiso 1 1 calc R . . . .
C13 C 0.3469(12) 0.6661(3) 0.7135(6) 0.036(2) Uani 1 1 d . . . . .
H13A H 0.2330 0.6555 0.6867 0.044 Uiso 1 1 calc R . . . .
H13B H 0.3417 0.6662 0.7763 0.044 Uiso 1 1 calc R . . . .
C3' C -0.6207(13) 0.6143(2) 0.1987(8) 0.045(3) Uani 1 1 d . . . . .
C4A C 0.9466(11) 0.2268(2) 0.7561(6) 0.0297(18) Uani 1 1 d . . . . .
C7 C -0.1984(14) 0.8537(3) 0.3871(7) 0.040(2) Uani 1 1 d . . . . .
H7A H -0.0874 0.8525 0.3583 0.060 Uiso 1 1 calc GR . . . .
H7B H -0.2022 0.8747 0.4164 0.060 Uiso 1 1 calc GR . . . .
H7C H -0.3068 0.8515 0.3444 0.060 Uiso 1 1 calc GR . . . .
C10" C 0.8092(12) 0.4196(2) 0.5856(6) 0.0328(19) Uani 1 1 d . . . . .
H10" H 0.8518 0.4090 0.6380 0.039 Uiso 1 1 calc R . . . .
C6A C 1.0060(11) 0.1678(2) 0.7319(6) 0.0311(19) Uani 1 1 d . . . . .
C12' C -0.1164(12) 0.5379(2) 0.2437(6) 0.035(2) Uani 1 1 d . . . . .
H12G H 0.0009 0.5464 0.2730 0.042 Uiso 1 1 calc R . . . .
H12H H -0.1224 0.5434 0.1820 0.042 Uiso 1 1 calc R . . . .
C11 C 0.1672(13) 0.7200(2) 0.6988(6) 0.0338(19) Uani 1 1 d . . . . .
C11A C 1.3443(13) 0.2776(2) 0.9742(6) 0.035(2) Uani 1 1 d . . . . .
C3" C 0.5995(12) 0.3822(2) 0.4834(5) 0.0309(18) Uani 1 1 d . . . . .
C1 C -0.1240(11) 0.8313(2) 0.5420(6) 0.0293(18) Uani 1 1 d . . . . .
C8" C 0.6954(13) 0.2902(2) 0.4951(7) 0.039(2) Uani 1 1 d . . . . .
H8" H 0.6924 0.2719 0.4578 0.047 Uiso 1 1 calc R . . . .
C2 C -0.1143(12) 0.8040(2) 0.6028(6) 0.0304(18) Uani 1 1 d . . . . .
C11" C 0.9307(13) 0.4408(3) 0.5530(6) 0.038(2) Uani 1 1 d . . . . .
C13" C 1.1289(12) 0.4823(2) 0.6444(6) 0.036(2) Uani 1 1 d . . . . .
H13C H 1.0328 0.4833 0.6835 0.044 Uiso 1 1 calc R . . . .
H13D H 1.0978 0.4987 0.5989 0.044 Uiso 1 1 calc R . . . .
C9A C 1.0298(12) 0.2548(2) 0.9041(6) 0.035(2) Uani 1 1 d . . . . .
H9AA H 0.9292 0.2701 0.8846 0.041 Uiso 1 1 calc R . . . .
H9AB H 1.0146 0.2477 0.9632 0.041 Uiso 1 1 calc R . . . .
C15A C 1.8743(11) 0.3401(3) 1.0215(5) 0.032(2) Uani 1 1 d . . . . .
H15A H 1.8951 0.3187 0.9937 0.038 Uiso 1 1 calc R . . . .
C3A C 1.0185(11) 0.2246(2) 0.8439(5) 0.0282(18) Uani 1 1 d . . . . .
C23A C 1.3245(15) 0.2686(3) 1.0674(7) 0.044(2) Uani 1 1 d . . . . .
H23G H 1.4422 0.2606 1.0958 0.066 Uiso 1 1 calc GR . . . .
H23H H 1.2314 0.2515 1.0683 0.066 Uiso 1 1 calc GR . . . .
H23I H 1.2871 0.2880 1.0978 0.066 Uiso 1 1 calc GR . . . .
C2' C -0.5548(11) 0.6442(2) 0.2376(6) 0.0331(19) Uani 1 1 d . . . . .
C13' C -0.1190(12) 0.5005(2) 0.2535(6) 0.0326(19) Uani 1 1 d . . . . .
H13G H -0.2476 0.4931 0.2402 0.039 Uiso 1 1 calc R . . . .
H13H H -0.0800 0.4952 0.3147 0.039 Uiso 1 1 calc R . . . .
C15" C 1.3820(13) 0.4665(3) 0.7674(5) 0.037(2) Uani 1 1 d . . . . .
H15" H 1.4096 0.4460 0.7367 0.044 Uiso 1 1 calc R . . . .
C17 C 0.8706(13) 0.6280(3) 0.6262(7) 0.046(3) Uani 1 1 d . . . . .
H17A H 0.9616 0.6105 0.6209 0.056 Uiso 1 1 calc R . . . .
H17B H 0.9151 0.6480 0.6003 0.056 Uiso 1 1 calc R . . . .
C20' C -0.0289(14) 0.4427(3) 0.2168(7) 0.042(2) Uani 1 1 d . . . . .
H20J H 0.0388 0.4291 0.1798 0.063 Uiso 1 1 calc GR . . . .
H20K H -0.1601 0.4376 0.2055 0.063 Uiso 1 1 calc GR . . . .
H20L H 0.0147 0.4381 0.2771 0.063 Uiso 1 1 calc GR . . . .
C17' C 0.2764(14) 0.4687(3) 0.0676(6) 0.042(2) Uani 1 1 d . . . . .
H17G H 0.3207 0.4901 0.0487 0.050 Uiso 1 1 calc R . . . .
H17H H 0.3402 0.4513 0.0389 0.050 Uiso 1 1 calc R . . . .
C22' C 0.2909(13) 0.4879(3) 0.3163(6) 0.041(2) Uani 1 1 d . . . . .
H22J H 0.2705 0.4663 0.3403 0.061 Uiso 1 1 calc GR . . . .
H22K H 0.2282 0.5045 0.3470 0.061 Uiso 1 1 calc GR . . . .
H22L H 0.4227 0.4926 0.3224 0.061 Uiso 1 1 calc GR . . . .
C5A C 0.9388(14) 0.1985(2) 0.7020(7) 0.039(2) Uani 1 1 d . . . . .
C10 C 0.0304(13) 0.7261(2) 0.6336(6) 0.0341(19) Uani 1 1 d . . . . .
H10 H 0.0528 0.7187 0.5786 0.041 Uiso 1 1 calc R . . . .
C12" C 1.1188(13) 0.4481(3) 0.6016(6) 0.038(2) Uani 1 1 d . . . . .
H12C H 1.2124 0.4468 0.5613 0.046 Uiso 1 1 calc R . . . .
H12D H 1.1485 0.4313 0.6465 0.046 Uiso 1 1 calc R . . . .
C18A C 1.8703(14) 0.3784(3) 0.8593(7) 0.043(2) Uani 1 1 d . . . . .
C20A C 1.6462(13) 0.3891(3) 1.0073(7) 0.039(2) Uani 1 1 d . . . . .
H20G H 1.6442 0.3883 1.0696 0.058 Uiso 1 1 calc GR . . . .
H20H H 1.5269 0.3967 0.9796 0.058 Uiso 1 1 calc GR . . . .
H20I H 1.7421 0.4043 0.9940 0.058 Uiso 1 1 calc GR . . . .
C14" C 1.3157(13) 0.4924(2) 0.6968(6) 0.035(2) Uani 1 1 d . . . . .
C14' C 0.0027(11) 0.4797(2) 0.1974(5) 0.0307(19) Uani 1 1 d . . . . .
C21 C 0.3456(14) 0.6301(3) 0.5394(7) 0.047(2) Uani 1 1 d . . . . .
H21A H 0.3131 0.6080 0.5561 0.070 Uiso 1 1 calc GR . . . .
H21B H 0.3659 0.6302 0.4788 0.070 Uiso 1 1 calc GR . . . .
H21C H 0.2455 0.6451 0.5479 0.070 Uiso 1 1 calc GR . . . .
C6' C -0.6291(12) 0.6737(3) 0.0985(6) 0.038(2) Uani 1 1 d . . . . .
C10A C 1.2132(12) 0.2719(2) 0.9042(6) 0.035(2) Uani 1 1 d . . . . .
H10A H 1.2415 0.2796 0.8503 0.042 Uiso 1 1 calc R . . . .
C15' C -0.0509(12) 0.4874(2) 0.0981(6) 0.0320(18) Uani 1 1 d . . . . .
H15' H -0.0165 0.5107 0.0894 0.038 Uiso 1 1 calc R . . . .
C7" C 0.5554(15) 0.2969(3) 0.3047(6) 0.039(2) Uani 1 1 d . . . . .
H7"A H 0.6481 0.2990 0.2651 0.059 Uiso 1 1 calc GR . . . .
H7"B H 0.4330 0.2965 0.2720 0.059 Uiso 1 1 calc GR . . . .
H7"C H 0.5760 0.2765 0.3373 0.059 Uiso 1 1 calc GR . . . .
C8 C -0.0636(13) 0.8635(3) 0.5758(7) 0.044(2) Uani 1 1 d . . . . .
H8 H -0.0693 0.8811 0.5361 0.053 Uiso 1 1 calc R . . . .
C11' C -0.2750(14) 0.5545(2) 0.2809(7) 0.039(2) Uani 1 1 d . . . . .
C19 C 0.7015(12) 0.6576(2) 0.7409(6) 0.037(2) Uani 1 1 d . . . . .
H19 H 0.7225 0.6788 0.7117 0.045 Uiso 1 1 calc R . . . .
C14A C 1.6870(10) 0.3542(2) 0.9732(6) 0.0316(19) Uani 1 1 d . . . . .
C8' C -0.4888(13) 0.7040(3) 0.2300(7) 0.041(2) Uani 1 1 d . . . . .
H8' H -0.4920 0.7233 0.1966 0.049 Uiso 1 1 calc R . . . .
C13A C 1.5221(12) 0.3315(2) 0.9882(6) 0.0330(19) Uani 1 1 d . . . . .
H13E H 1.5104 0.3319 1.0504 0.040 Uiso 1 1 calc R . . . .
H13F H 1.4095 0.3415 0.9583 0.040 Uiso 1 1 calc R . . . .
C17A C 2.0551(15) 0.3684(3) 0.9104(7) 0.050(3) Uani 1 1 d . . . . .
H17E H 2.1458 0.3860 0.9058 0.059 Uiso 1 1 calc R . . . .
H17F H 2.1010 0.3485 0.8844 0.059 Uiso 1 1 calc R . . . .
C18 C 0.8566(13) 0.6341(3) 0.7209(7) 0.044(2) Uani 1 1 d . . . . .
C9" C 0.6139(12) 0.4116(2) 0.5460(6) 0.0314(18) Uani 1 1 d . . . . .
H9"A H 0.5610 0.4310 0.5148 0.038 Uiso 1 1 calc R . . . .
H9"B H 0.5387 0.4069 0.5929 0.038 Uiso 1 1 calc R . . . .
C16' C 0.0663(12) 0.4660(3) 0.0404(6) 0.042(2) Uani 1 1 d . . . . .
H16G H 0.0291 0.4429 0.0440 0.050 Uiso 1 1 calc R . . . .
H16H H 0.0385 0.4730 -0.0202 0.050 Uiso 1 1 calc R . . . .
C5' C -0.6951(13) 0.6440(3) 0.0602(8) 0.050(3) Uani 1 1 d . . . . .
C16 C 0.6828(13) 0.6178(3) 0.5756(7) 0.043(2) Uani 1 1 d . . . . .
H16A H 0.6530 0.5952 0.5912 0.051 Uiso 1 1 calc R . . . .
H16B H 0.6922 0.6184 0.5132 0.051 Uiso 1 1 calc R . . . .
C22A C 1.5334(13) 0.3669(3) 0.8140(6) 0.043(2) Uani 1 1 d . . . . .
H22G H 1.4929 0.3883 0.8317 0.064 Uiso 1 1 calc GR . . . .
H22H H 1.4354 0.3509 0.8176 0.064 Uiso 1 1 calc GR . . . .
H22I H 1.5625 0.3680 0.7547 0.064 Uiso 1 1 calc GR . . . .
C4' C -0.6921(13) 0.6147(3) 0.1082(8) 0.046(3) Uani 1 1 d . . . . .
C23 C 0.1524(16) 0.7293(3) 0.7922(6) 0.048(3) Uani 1 1 d . . . . .
H23A H 0.1443 0.7095 0.8263 0.072 Uiso 1 1 calc GR . . . .
H23B H 0.0424 0.7426 0.7948 0.072 Uiso 1 1 calc GR . . . .
H23C H 0.2611 0.7418 0.8152 0.072 Uiso 1 1 calc GR . . . .
C17" C 1.7180(14) 0.4854(3) 0.7674(8) 0.052(3) Uani 1 1 d . . . . .
H17C H 1.7664 0.4649 0.7455 0.062 Uiso 1 1 calc R . . . .
H17D H 1.8194 0.4962 0.8042 0.062 Uiso 1 1 calc R . . . .
C16" C 1.5627(13) 0.4771(3) 0.8221(6) 0.044(2) Uani 1 1 d . . . . .
H16C H 1.5377 0.4965 0.8565 0.052 Uiso 1 1 calc R . . . .
H16D H 1.6043 0.4594 0.8625 0.052 Uiso 1 1 calc R . . . .
C20 C 0.4745(13) 0.6092(2) 0.7342(7) 0.037(2) Uani 1 1 d . . . . .
H20A H 0.3515 0.6018 0.7109 0.056 Uiso 1 1 calc GR . . . .
H20B H 0.4823 0.6107 0.7969 0.056 Uiso 1 1 calc GR . . . .
H20C H 0.5658 0.5935 0.7187 0.056 Uiso 1 1 calc GR . . . .
C22 C 0.7096(15) 0.6652(3) 0.8382(7) 0.047(2) Uani 1 1 d . . . . .
H22A H 0.6031 0.6784 0.8483 0.071 Uiso 1 1 calc GR . . . .
H22B H 0.8224 0.6773 0.8573 0.071 Uiso 1 1 calc GR . . . .
H22C H 0.7086 0.6447 0.8703 0.071 Uiso 1 1 calc GR . . . .
C7A C 1.0027(14) 0.1385(3) 0.6696(6) 0.042(2) Uani 1 1 d . . . . .
H7AA H 1.0958 0.1226 0.6921 0.063 Uiso 1 1 calc GR . . . .
H7AB H 1.0289 0.1462 0.6131 0.063 Uiso 1 1 calc GR . . . .
H7AC H 0.8813 0.1283 0.6641 0.063 Uiso 1 1 calc GR . . . .
C21A C 1.8757(13) 0.3330(3) 1.1180(6) 0.047(3) Uani 1 1 d . . . . .
H21G H 1.9998 0.3268 1.1428 0.071 Uiso 1 1 calc GR . . . .
H21H H 1.7908 0.3151 1.1257 0.071 Uiso 1 1 calc GR . . . .
H21I H 1.8372 0.3526 1.1470 0.071 Uiso 1 1 calc GR . . . .
C18" C 1.6512(16) 0.5082(3) 0.6898(8) 0.049(3) Uani 1 1 d . . . . .
C10' C -0.4260(13) 0.5647(2) 0.2257(7) 0.042(2) Uani 1 1 d . . . . .
H10' H -0.4212 0.5605 0.1665 0.050 Uiso 1 1 calc R . . . .
C20" C 1.2778(15) 0.5267(3) 0.7402(7) 0.049(3) Uani 1 1 d . . . . .
H20D H 1.2125 0.5412 0.6971 0.074 Uiso 1 1 calc GR . . . .
H20E H 1.3947 0.5367 0.7631 0.074 Uiso 1 1 calc GR . . . .
H20F H 1.2029 0.5232 0.7870 0.074 Uiso 1 1 calc GR . . . .
C19A C 1.7077(12) 0.3562(2) 0.8745(6) 0.0328(19) Uani 1 1 d . . . . .
H19A H 1.7395 0.3338 0.8562 0.039 Uiso 1 1 calc R . . . .
C9' C -0.5987(14) 0.5818(3) 0.2476(9) 0.051(3) Uani 1 1 d . . . . .
H9'A H -0.5890 0.5859 0.3102 0.061 Uiso 1 1 calc R . . . .
H9'B H -0.7071 0.5678 0.2312 0.061 Uiso 1 1 calc R . . . .
C19" C 1.4678(14) 0.4971(3) 0.6375(6) 0.042(2) Uani 1 1 d . . . . .
H19" H 1.4921 0.4749 0.6149 0.050 Uiso 1 1 calc R . . . .
C7' C -0.6293(14) 0.7049(3) 0.0400(6) 0.045(2) Uani 1 1 d . . . . .
H7'A H -0.6493 0.7243 0.0741 0.068 Uiso 1 1 calc GR . . . .
H7'B H -0.7278 0.7031 -0.0078 0.068 Uiso 1 1 calc GR . . . .
H7'C H -0.5110 0.7067 0.0175 0.068 Uiso 1 1 calc GR . . . .
C21" C 1.2387(16) 0.4577(3) 0.8279(7) 0.052(3) Uani 1 1 d . . . . .
H21D H 1.2136 0.4768 0.8619 0.078 Uiso 1 1 calc GR . . . .
H21E H 1.2863 0.4400 0.8664 0.078 Uiso 1 1 calc GR . . . .
H21F H 1.1250 0.4505 0.7938 0.078 Uiso 1 1 calc GR . . . .
C21' C -0.2573(12) 0.4845(3) 0.0670(6) 0.040(2) Uani 1 1 d . . . . .
H21J H -0.3021 0.4632 0.0837 0.060 Uiso 1 1 calc GR . . . .
H21K H -0.2774 0.4866 0.0043 0.060 Uiso 1 1 calc GR . . . .
H21L H -0.3238 0.5019 0.0931 0.060 Uiso 1 1 calc GR . . . .
C23" C 0.8824(17) 0.4593(3) 0.4696(7) 0.060(3) Uani 1 1 d . . . . .
H23D H 0.9647 0.4525 0.4281 0.091 Uiso 1 1 calc GR . . . .
H23E H 0.8960 0.4827 0.4804 0.091 Uiso 1 1 calc GR . . . .
H23F H 0.7553 0.4545 0.4464 0.091 Uiso 1 1 calc GR . . . .
C22" C 1.4272(18) 0.5191(3) 0.5580(7) 0.059(3) Uani 1 1 d . . . . .
H22D H 1.3149 0.5117 0.5234 0.089 Uiso 1 1 calc GR . . . .
H22E H 1.5299 0.5181 0.5237 0.089 Uiso 1 1 calc GR . . . .
H22F H 1.4108 0.5417 0.5764 0.089 Uiso 1 1 calc GR . . . .
C23' C -0.2576(18) 0.5567(3) 0.3794(7) 0.050(3) Uani 1 1 d . . . . .
H23J H -0.2879 0.5355 0.4030 0.075 Uiso 1 1 calc GR . . . .
H23K H -0.3422 0.5733 0.3963 0.075 Uiso 1 1 calc GR . . . .
H23L H -0.1315 0.5626 0.4018 0.075 Uiso 1 1 calc GR . . . .

loop_
_atom_site_aniso_label
_atom_site_aniso_U_11
_atom_site_aniso_U_22
_atom_site_aniso_U_33
_atom_site_aniso_U_23
_atom_site_aniso_U_13
_atom_site_aniso_U_12
Cl23 0.0529(13) 0.0557(15) 0.0227(11) -0.0002(10) -0.0040(9) -0.0008(11)
Cl51 0.0584(14) 0.0458(13) 0.0208(10) 0.0003(9) -0.0051(9) 0.0008(11)
Cl79 0.0579(14) 0.0476(13) 0.0220(10) -0.0018(9) -0.0051(9) -0.0022(11)
Cl10 0.0574(16) 0.102(3) 0.0399(15) -0.0199(15) -0.0180(12) 0.0140(16)
O2" 0.060(4) 0.034(4) 0.020(3) 0.002(3) -0.005(3) 0.000(3)
O3 0.054(4) 0.035(4) 0.024(3) -0.001(3) 0.001(3) 0.001(3)
O3" 0.037(3) 0.044(4) 0.028(3) 0.002(3) 0.004(3) 0.002(3)
O2A 0.037(3) 0.059(4) 0.020(3) 0.007(3) -0.011(3) -0.001(3)
O2 0.045(4) 0.061(5) 0.015(3) -0.002(3) -0.008(3) 0.001(3)
O4' 0.047(4) 0.043(4) 0.038(4) 0.007(3) 0.002(3) 0.008(3)
O3A 0.050(4) 0.041(4) 0.029(4) 0.001(3) -0.007(3) 0.001(3)
O1" 0.066(4) 0.040(4) 0.024(3) 0.008(3) -0.011(3) 0.004(3)
O1' 0.051(4) 0.059(5) 0.026(3) -0.011(3) 0.000(3) -0.005(3)
O1A 0.053(4) 0.066(5) 0.025(4) 0.008(3) 0.000(3) 0.008(4)
O1 0.057(4) 0.051(5) 0.040(4) -0.009(3) -0.004(3) -0.012(3)
O2' 0.049(4) 0.052(4) 0.029(4) 0.004(3) -0.003(3) 0.002(3)
O4A 0.046(4) 0.056(5) 0.057(5) 0.020(4) 0.000(3) -0.002(3)
O4 0.040(4) 0.082(6) 0.042(4) 0.003(4) -0.018(3) 0.001(4)
O4" 0.052(4) 0.051(5) 0.079(6) -0.006(4) 0.023(4) -0.011(3)
C2" 0.032(4) 0.049(6) 0.016(4) -0.004(4) 0.001(3) 0.001(4)
C4 0.036(5) 0.029(5) 0.034(5) 0.003(4) 0.008(4) 0.005(3)
C5 0.028(4) 0.041(5) 0.026(4) 0.007(4) 0.008(3) 0.007(4)
C1A 0.028(4) 0.040(5) 0.030(5) 0.001(4) -0.004(3) 0.000(4)
C4" 0.021(4) 0.037(5) 0.030(5) -0.001(4) 0.009(3) 0.000(3)
C6" 0.023(4) 0.045(5) 0.024(4) -0.009(4) 0.007(3) -0.004(3)
C6 0.026(4) 0.049(6) 0.022(4) 0.005(4) 0.012(3) 0.008(4)
C2A 0.036(5) 0.036(5) 0.025(4) 0.001(4) 0.006(4) -0.006(4)
C1" 0.033(4) 0.038(5) 0.015(4) 0.004(3) -0.001(3) 0.000(3)
C3 0.035(5) 0.037(5) 0.023(4) 0.004(4) 0.001(3) 0.003(4)
C18' 0.024(4) 0.056(6) 0.019(4) 0.003(4) 0.006(3) 0.003(4)
C8A 0.040(5) 0.044(6) 0.049(7) 0.002(5) 0.010(5) -0.001(4)
C5" 0.026(4) 0.041(5) 0.033(5) -0.007(4) 0.004(4) -0.005(4)
C14 0.032(4) 0.036(5) 0.027(5) 0.001(4) -0.009(3) 0.002(4)
C1' 0.028(4) 0.039(5) 0.031(5) 0.002(4) 0.000(4) 0.002(3)
C16A 0.012(4) 0.061(6) 0.039(5) -0.003(5) 0.004(3) 0.001(4)
C12A 0.037(5) 0.051(6) 0.036(5) -0.004(4) 0.005(4) -0.007(4)
C12 0.035(5) 0.048(6) 0.034(5) -0.001(4) 0.005(4) -0.002(4)
C15 0.031(4) 0.045(5) 0.025(4) 0.005(4) -0.001(3) 0.001(4)
O3' 0.048(5) 0.047(5) 0.119(8) -0.030(5) -0.011(5) 0.000(4)
C9 0.027(4) 0.063(6) 0.014(4) 0.005(4) 0.000(3) 0.000(4)
C19' 0.023(4) 0.048(5) 0.015(4) -0.003(3) 0.003(3) 0.002(3)
C13 0.022(4) 0.062(6) 0.027(5) -0.001(4) 0.011(3) -0.003(4)
C3' 0.034(5) 0.033(5) 0.071(8) -0.001(5) 0.022(5) 0.001(4)
C4A 0.026(4) 0.035(5) 0.029(5) -0.001(4) 0.009(3) -0.005(3)
C7 0.040(5) 0.039(5) 0.042(6) 0.011(4) 0.005(4) -0.003(4)
C10" 0.038(5) 0.028(4) 0.032(5) 0.007(4) 0.003(4) 0.000(3)
C6A 0.025(4) 0.043(5) 0.026(4) -0.011(4) 0.003(3) -0.006(3)
C12' 0.028(4) 0.052(6) 0.026(4) 0.003(4) 0.003(3) -0.001(4)
C11 0.037(5) 0.045(5) 0.020(4) 0.003(4) 0.001(3) -0.003(4)
C11A 0.038(5) 0.035(5) 0.032(5) 0.000(4) 0.000(4) -0.005(4)
C3" 0.035(4) 0.043(5) 0.015(4) -0.004(3) 0.003(3) -0.002(4)
C1 0.022(4) 0.039(5) 0.027(4) 0.002(4) 0.005(3) 0.003(3)
C8" 0.042(5) 0.033(5) 0.042(6) -0.009(4) 0.002(4) -0.004(4)
C2 0.029(4) 0.041(5) 0.019(4) 0.000(4) -0.004(3) 0.003(4)
C11" 0.042(5) 0.057(6) 0.014(4) -0.003(4) 0.004(4) -0.002(4)
C13" 0.033(4) 0.039(5) 0.037(5) 0.003(4) 0.001(4) 0.002(4)
C9A 0.032(5) 0.051(6) 0.021(4) -0.004(4) 0.004(3) -0.005(4)
C15A 0.024(4) 0.065(6) 0.007(4) 0.002(4) 0.004(3) 0.001(4)
C3A 0.021(4) 0.048(5) 0.016(4) -0.003(3) 0.004(3) -0.003(3)
C23A 0.053(6) 0.048(6) 0.031(5) -0.002(4) 0.006(4) -0.011(5)
C2' 0.025(4) 0.047(5) 0.028(5) 0.002(4) 0.005(3) 0.003(4)
C13' 0.029(4) 0.048(5) 0.022(4) 0.003(4) 0.008(3) -0.001(4)
C15" 0.043(5) 0.057(6) 0.007(4) -0.003(4) -0.008(3) -0.002(4)
C17 0.030(5) 0.073(7) 0.038(6) -0.002(5) 0.009(4) 0.006(5)
C20' 0.047(5) 0.044(6) 0.038(5) -0.001(4) 0.010(4) 0.005(4)
C17' 0.052(6) 0.046(6) 0.026(5) 0.000(4) 0.002(4) 0.003(4)
C22' 0.041(5) 0.061(6) 0.018(4) 0.000(4) -0.005(4) 0.007(4)
C5A 0.044(5) 0.039(6) 0.036(5) -0.005(4) 0.010(4) -0.008(4)
C10 0.038(5) 0.045(5) 0.018(4) -0.002(4) 0.003(3) 0.002(4)
C12" 0.032(4) 0.048(6) 0.033(5) 0.001(4) -0.004(4) 0.003(4)
C18A 0.043(5) 0.045(6) 0.041(6) 0.004(4) 0.010(4) -0.005(4)
C20A 0.034(5) 0.046(6) 0.036(5) -0.001(4) 0.005(4) -0.003(4)
C14" 0.043(5) 0.037(5) 0.027(5) 0.003(4) 0.007(4) -0.002(4)
C14' 0.018(4) 0.052(5) 0.021(4) 0.000(4) 0.000(3) 0.004(3)
C21 0.041(5) 0.064(7) 0.032(5) -0.001(5) -0.004(4) 0.004(5)
C6' 0.022(4) 0.069(7) 0.026(5) 0.001(4) 0.007(3) 0.011(4)
C10A 0.033(5) 0.051(6) 0.023(4) -0.001(4) 0.010(4) -0.003(4)
C15' 0.032(4) 0.042(5) 0.021(4) 0.002(4) 0.002(3) 0.001(4)
C7" 0.052(6) 0.042(5) 0.023(5) -0.007(4) -0.002(4) -0.002(4)
C8 0.039(5) 0.051(6) 0.039(6) 0.006(5) -0.002(4) 0.001(5)
C11' 0.045(5) 0.028(5) 0.043(6) -0.005(4) 0.010(4) -0.004(4)
C19 0.031(4) 0.041(5) 0.036(5) 0.006(4) -0.010(4) 0.000(4)
C14A 0.014(3) 0.054(6) 0.026(4) 0.000(4) -0.001(3) -0.002(3)
C8' 0.041(5) 0.034(5) 0.047(6) -0.003(4) 0.005(4) 0.000(4)
C13A 0.028(4) 0.048(5) 0.023(4) 0.005(4) 0.003(3) 0.001(4)
C17A 0.053(6) 0.050(6) 0.046(6) 0.017(5) 0.008(5) -0.004(5)
C18 0.034(5) 0.060(7) 0.035(5) -0.003(5) -0.009(4) -0.001(4)
C9" 0.041(5) 0.025(4) 0.029(5) -0.001(3) 0.004(4) 0.001(3)
C16' 0.033(5) 0.078(7) 0.016(4) -0.004(4) 0.008(3) -0.001(5)
C5' 0.024(4) 0.058(7) 0.065(7) -0.014(6) -0.004(4) 0.009(4)
C16 0.035(5) 0.052(6) 0.042(6) 0.000(5) 0.006(4) -0.002(4)
C22A 0.039(5) 0.063(7) 0.025(5) 0.001(5) -0.001(4) 0.001(5)
C4' 0.030(5) 0.050(6) 0.055(7) -0.020(5) 0.001(4) -0.001(4)
C23 0.059(6) 0.058(7) 0.023(5) 0.001(4) -0.013(4) 0.006(5)
C17" 0.041(5) 0.057(7) 0.056(7) -0.012(5) -0.006(5) -0.008(5)
C16" 0.041(5) 0.076(8) 0.011(4) -0.006(4) -0.008(4) 0.001(5)
C20 0.036(5) 0.039(5) 0.035(5) 0.004(4) -0.003(4) -0.002(4)
C22 0.043(5) 0.055(7) 0.039(6) -0.010(5) -0.010(4) -0.002(5)
C7A 0.049(6) 0.049(6) 0.028(5) -0.011(4) 0.006(4) -0.002(4)
C21A 0.030(5) 0.081(8) 0.028(5) 0.003(5) -0.003(4) 0.007(5)
C18" 0.059(6) 0.031(5) 0.056(7) -0.004(5) 0.008(5) -0.005(5)
C10' 0.039(5) 0.039(5) 0.047(6) -0.002(4) 0.003(4) -0.003(4)
C20" 0.050(6) 0.049(6) 0.048(6) -0.009(5) 0.001(5) 0.000(5)
C19A 0.035(5) 0.037(5) 0.025(4) 0.000(4) -0.001(4) -0.005(4)
C9' 0.041(6) 0.040(6) 0.074(8) -0.001(5) 0.020(5) 0.001(4)
C19" 0.051(6) 0.050(6) 0.027(5) -0.002(4) 0.012(4) -0.003(4)
C7' 0.039(5) 0.080(8) 0.014(4) 0.012(5) -0.003(4) 0.004(5)
C21" 0.059(7) 0.065(7) 0.033(6) 0.009(5) 0.007(5) -0.001(5)
C21' 0.031(5) 0.058(6) 0.030(5) -0.002(4) -0.003(4) 0.003(4)
C23" 0.063(7) 0.083(9) 0.032(6) 0.017(6) -0.010(5) -0.019(6)
C22" 0.070(8) 0.077(9) 0.031(6) 0.011(5) 0.008(5) -0.014(6)
C23' 0.079(8) 0.039(6) 0.032(5) 0.003(4) 0.005(5) 0.007(5)

loop_
_atom_type_symbol
_atom_type_description
_atom_type_scat_dispersion_real
_atom_type_scat_dispersion_imag
_atom_type_scat_source
C C 0.0181 0.0091 'International Tables Vol C Tables 4.2.6.8 and 6.1.1.4'
H H 0.0000 0.0000 'International Tables Vol C Tables 4.2.6.8 and 6.1.1.4'
Cl Cl 0.3639 0.7018 'International Tables Vol C Tables 4.2.6.8 and 6.1.1.4'
O O 0.0492 0.0322 'International Tables Vol C Tables 4.2.6.8 and 6.1.1.4'

loop_
_geom_angle_atom_site_label_1
_geom_angle_atom_site_label_2
_geom_angle_atom_site_label_3
_geom_angle
_geom_angle_site_symmetry_1
_geom_angle_site_symmetry_3
_geom_angle_publ_flag
C2" O2" H2" 109.5 . . ?
C4 O3 H3 109.5 . . ?
C4" O3" H3" 109.5 . . ?
C2A O2A H2A 109.5 . . ?
C2 O2 H2 109.5 . . ?
C4A O3A H3A 109.5 . . ?
C2' O2' H2' 109.5 . . ?
O2" C2" C1" 119.8(8) . . ?
O2" C2" C3" 117.2(8) . . ?
C3" C2" C1" 122.9(8) . . ?
O3 C4 C5 125.3(9) . . ?
O3 C4 C3 116.7(8) . . ?
C5 C4 C3 118.0(8) . . ?
C4 C5 Cl23 114.8(7) . . ?
C6 C5 Cl23 120.5(7) . . ?
C6 C5 C4 124.7(9) . . ?
C2A C1A C8A 118.3(9) . . ?
C6A C1A C2A 119.2(8) . . ?
C6A C1A C8A 122.5(9) . . ?
O3" C4" C5" 122.9(8) . . ?
O3" C4" C3" 117.3(8) . . ?
C3" C4" C5" 119.8(8) . . ?
C1" C6" C7" 121.3(8) . . ?
C5" C6" C1" 117.7(8) . . ?
C5" C6" C7" 121.0(8) . . ?
C5 C6 C7 121.5(8) . . ?
C5 C6 C1 117.2(8) . . ?
C1 C6 C7 121.2(9) . . ?
O2A C2A C1A 121.1(8) . . ?
O2A C2A C3A 116.9(8) . . ?
C3A C2A C1A 122.0(8) . . ?
C2" C1" C6" 118.3(8) . . ?
C2" C1" C8" 119.6(8) . . ?
C6" C1" C8" 122.1(8) . . ?
C4 C3 C9 119.9(8) . . ?
C2 C3 C4 119.7(8) . . ?
C2 C3 C9 120.3(8) . . ?
O4' C18' C19' 123.4(8) . . ?
O4' C18' C17' 120.8(8) . . ?
C19' C18' C17' 115.7(8) . . ?
O1A C8A C1A 124.3(10) . . ?
O1A C8A H8A 117.9 . . ?
C1A C8A H8A 117.9 . . ?
C4" C5" Cl51 116.4(7) . . ?
C6" C5" Cl51 120.6(7) . . ?
C6" C5" C4" 123.0(9) . . ?
C15 C14 C19 108.0(7) . . ?
C13 C14 C15 110.3(7) . . ?
C13 C14 C19 111.3(8) . . ?
C20 C14 C15 110.9(8) . . ?
C20 C14 C13 106.2(8) . . ?
C20 C14 C19 110.2(7) . . ?
C6' C1' C2' 119.1(9) . . ?
C8' C1' C2' 119.7(9) . . ?
C8' C1' C6' 121.1(9) . . ?
H16E C16A H16F 107.7 . . ?
C15A C16A H16E 108.9 . . ?
C15A C16A H16F 108.9 . . ?
C15A C16A C17A 113.2(8) . . ?
C17A C16A H16E 108.9 . . ?
C17A C16A H16F 108.9 . . ?
H12E C12A H12F 107.8 . . ?
C11A C12A H12E 109.1 . . ?
C11A C12A H12F 109.1 . . ?
C13A C12A H12E 109.1 . . ?
C13A C12A H12F 109.1 . . ?
C13A C12A C11A 112.7(8) . . ?
H12A C12 H12B 107.7 . . ?
C13 C12 H12A 108.9 . . ?
C13 C12 H12B 108.9 . . ?
C11 C12 H12A 108.9 . . ?
C11 C12 H12B 108.9 . . ?
C11 C12 C13 113.4(8) . . ?
C14 C15 H15 107.2 . . ?
C21 C15 C14 115.7(8) . . ?
C21 C15 H15 107.2 . . ?
C16 C15 C14 112.1(7) . . ?
C16 C15 H15 107.2 . . ?
C16 C15 C21 107.1(8) . . ?
C4' O3' H3' 109.5 . . ?
C3 C9 H9A 109.5 . . ?
C3 C9 H9B 109.5 . . ?
H9A C9 H9B 108.1 . . ?
C10 C9 C3 110.7(7) . . ?
C10 C9 H9A 109.5 . . ?
C10 C9 H9B 109.5 . . ?
C18' C19' H19' 106.7 . . ?
C18' C19' C14' 106.6(7) . . ?
C22' C19' C18' 112.3(7) . . ?
C22' C19' H19' 106.7 . . ?
C22' C19' C14' 117.2(7) . . ?
C14' C19' H19' 106.7 . . ?
C14 C13 H13A 107.5 . . ?
C14 C13 H13B 107.5 . . ?
C12 C13 C14 119.4(7) . . ?
C12 C13 H13A 107.5 . . ?
C12 C13 H13B 107.5 . . ?
H13A C13 H13B 107.0 . . ?
C2' C3' C4' 118.2(9) . . ?
C2' C3' C9' 121.4(11) . . ?
C4' C3' C9' 120.1(10) . . ?
O3A C4A C3A 116.4(8) . . ?
O3A C4A C5A 122.9(9) . . ?
C3A C4A C5A 120.6(9) . . ?
C6 C7 H7A 109.5 . . ?
C6 C7 H7B 109.5 . . ?
C6 C7 H7C 109.5 . . ?
H7A C7 H7B 109.5 . . ?
H7A C7 H7C 109.5 . . ?
H7B C7 H7C 109.5 . . ?
C11" C10" H10" 116.6 . . ?
C11" C10" C9" 126.9(8) . . ?
C9" C10" H10" 116.6 . . ?
C1A C6A C7A 121.6(9) . . ?
C5A C6A C1A 118.0(8) . . ?
C5A C6A C7A 120.3(9) . . ?
H12G C12' H12H 107.8 . . ?
C13' C12' H12G 109.0 . . ?
C13' C12' H12H 109.0 . . ?
C11' C12' H12G 109.0 . . ?
C11' C12' H12H 109.0 . . ?
C11' C12' C13' 112.7(7) . . ?
C12 C11 C23 115.8(8) . . ?
C10 C11 C12 121.5(8) . . ?
C10 C11 C23 122.7(9) . . ?
C23A C11A C12A 115.3(8) . . ?
C10A C11A C12A 119.5(9) . . ?
C10A C11A C23A 125.2(9) . . ?
C2" C3" C4" 118.2(8) . . ?
C2" C3" C9" 120.2(8) . . ?
C4" C3" C9" 121.6(8) . . ?
C6 C1 C2 120.3(8) . . ?
C6 C1 C8 122.3(8) . . ?
C2 C1 C8 117.4(8) . . ?
O1" C8" C1" 122.9(9) . . ?
O1" C8" H8" 118.5 . . ?
C1" C8" H8" 118.5 . . ?
O2 C2 C3 117.9(8) . . ?
O2 C2 C1 122.1(8) . . ?
C3 C2 C1 120.0(8) . . ?
C10" C11" C12" 121.6(9) . . ?
C10" C11" C23" 122.5(9) . . ?
C23" C11" C12" 115.8(9) . . ?
H13C C13" H13D 107.2 . . ?
C12" C13" H13C 108.0 . . ?
C12" C13" H13D 108.0 . . ?
C12" C13" C14" 117.3(8) . . ?
C14" C13" H13C 108.0 . . ?
C14" C13" H13D 108.0 . . ?
H9AA C9A H9AB 108.1 . . ?
C3A C9A H9AA 109.5 . . ?
C3A C9A H9AB 109.5 . . ?
C10A C9A H9AA 109.5 . . ?
C10A C9A H9AB 109.5 . . ?
C10A C9A C3A 110.5(7) . . ?
C16A C15A H15A 106.2 . . ?
C16A C15A C14A 111.7(8) . . ?
C14A C15A H15A 106.2 . . ?
C21A C15A C16A 109.9(8) . . ?
C21A C15A H15A 106.2 . . ?
C21A C15A C14A 115.9(7) . . ?
C2A C3A C9A 120.4(8) . . ?
C4A C3A C2A 117.7(8) . . ?
C4A C3A C9A 121.9(8) . . ?
C11A C23A H23G 109.5 . . ?
C11A C23A H23H 109.5 . . ?
C11A C23A H23I 109.5 . . ?
H23G C23A H23H 109.5 . . ?
H23G C23A H23I 109.5 . . ?
H23H C23A H23I 109.5 . . ?
O2' C2' C1' 121.2(9) . . ?
O2' C2' C3' 117.6(9) . . ?
C3' C2' C1' 121.2(9) . . ?
C12' C13' H13G 107.9 . . ?
C12' C13' H13H 107.9 . . ?
C12' C13' C14' 117.8(7) . . ?
H13G C13' H13H 107.2 . . ?
C14' C13' H13G 107.9 . . ?
C14' C13' H13H 107.9 . . ?
C14" C15" H15" 107.0 . . ?
C16" C15" H15" 107.0 . . ?
C16" C15" C14" 111.8(8) . . ?
C21" C15" H15" 107.0 . . ?
C21" C15" C14" 114.6(8) . . ?
C21" C15" C16" 109.1(7) . . ?
H17A C17 H17B 107.9 . . ?
C18 C17 H17A 109.1 . . ?
C18 C17 H17B 109.1 . . ?
C18 C17 C16 112.3(8) . . ?
C16 C17 H17A 109.1 . . ?
C16 C17 H17B 109.1 . . ?
H20J C20' H20K 109.5 . . ?
H20J C20' H20L 109.5 . . ?
H20K C20' H20L 109.5 . . ?
C14' C20' H20J 109.5 . . ?
C14' C20' H20K 109.5 . . ?
C14' C20' H20L 109.5 . . ?
C18' C17' H17G 109.4 . . ?
C18' C17' H17H 109.4 . . ?
H17G C17' H17H 108.0 . . ?
C16' C17' C18' 111.1(8) . . ?
C16' C17' H17G 109.4 . . ?
C16' C17' H17H 109.4 . . ?
C19' C22' H22J 109.5 . . ?
C19' C22' H22K 109.5 . . ?
C19' C22' H22L 109.5 . . ?
H22J C22' H22K 109.5 . . ?
H22J C22' H22L 109.5 . . ?
H22K C22' H22L 109.5 . . ?
C4A C5A Cl79 116.4(8) . . ?
C6A C5A Cl79 121.1(7) . . ?
C6A C5A C4A 122.5(9) . . ?
C9 C10 H10 115.4 . . ?
C11 C10 C9 129.1(8) . . ?
C11 C10 H10 115.4 . . ?
C11" C12" C13" 112.8(8) . . ?
C11" C12" H12C 109.0 . . ?
C11" C12" H12D 109.0 . . ?
C13" C12" H12C 109.0 . . ?
C13" C12" H12D 109.0 . . ?
H12C C12" H12D 107.8 . . ?
O4A C18A C17A 121.6(9) . . ?
O4A C18A C19A 123.9(9) . . ?
C19A C18A C17A 114.3(9) . . ?
H20G C20A H20H 109.5 . . ?
H20G C20A H20I 109.5 . . ?
H20H C20A H20I 109.5 . . ?
C14A C20A H20G 109.5 . . ?
C14A C20A H20H 109.5 . . ?
C14A C20A H20I 109.5 . . ?
C13" C14" C15" 111.6(7) . . ?
C13" C14" C20" 105.6(8) . . ?
C15" C14" C20" 110.4(8) . . ?
C19" C14" C13" 111.6(8) . . ?
C19" C14" C15" 108.9(8) . . ?
C19" C14" C20" 108.7(8) . . ?
C13' C14' C19' 110.5(7) . . ?
C13' C14' C15' 110.4(7) . . ?
C20' C14' C19' 109.5(7) . . ?
C20' C14' C13' 107.8(7) . . ?
C20' C14' C15' 110.9(8) . . ?
C15' C14' C19' 107.7(6) . . ?
C15 C21 H21A 109.5 . . ?
C15 C21 H21B 109.5 . . ?
C15 C21 H21C 109.5 . . ?
H21A C21 H21B 109.5 . . ?
H21A C21 H21C 109.5 . . ?
H21B C21 H21C 109.5 . . ?
C1' C6' C7' 122.1(9) . . ?
C5' C6' C1' 119.5(10) . . ?
C5' C6' C7' 118.3(9) . . ?
C11A C10A C9A 127.5(8) . . ?
C11A C10A H10A 116.3 . . ?
C9A C10A H10A 116.3 . . ?
C14' C15' H15' 106.6 . . ?
C16' C15' C14' 111.2(7) . . ?
C16' C15' H15' 106.6 . . ?
C21' C15' C14' 114.3(7) . . ?
C21' C15' H15' 106.6 . . ?
C21' C15' C16' 111.0(8) . . ?
C6" C7" H7"A 109.5 . . ?
C6" C7" H7"B 109.5 . . ?
C6" C7" H7"C 109.5 . . ?
H7"A C7" H7"B 109.5 . . ?
H7"A C7" H7"C 109.5 . . ?
H7"B C7" H7"C 109.5 . . ?
O1 C8 C1 125.7(10) . . ?
O1 C8 H8 117.2 . . ?
C1 C8 H8 117.2 . . ?
C12' C11' C23' 115.9(9) . . ?
C10' C11' C12' 119.1(9) . . ?
C10' C11' C23' 125.0(9) . . ?
C14 C19 H19 106.7 . . ?
C18 C19 C14 108.0(8) . . ?
C18 C19 H19 106.7 . . ?
C22 C19 C14 115.9(8) . . ?
C22 C19 H19 106.7 . . ?
C22 C19 C18 112.4(8) . . ?
C20A C14A C15A 110.9(7) . . ?
C20A C14A C19A 109.3(8) . . ?
C13A C14A C15A 110.6(8) . . ?
C13A C14A C20A 107.9(7) . . ?
C13A C14A C19A 110.3(7) . . ?
C19A C14A C15A 107.8(7) . . ?
O1' C8' C1' 123.4(10) . . ?
O1' C8' H8' 118.3 . . ?
C1' C8' H8' 118.3 . . ?
C12A C13A C14A 119.9(8) . . ?
C12A C13A H13E 107.4 . . ?
C12A C13A H13F 107.4 . . ?
C14A C13A H13E 107.4 . . ?
C14A C13A H13F 107.4 . . ?
H13E C13A H13F 106.9 . . ?
C16A C17A H17E 109.0 . . ?
C16A C17A H17F 109.0 . . ?
C18A C17A C16A 112.7(8) . . ?
C18A C17A H17E 109.0 . . ?
C18A C17A H17F 109.0 . . ?
H17E C17A H17F 107.8 . . ?
O4 C18 C17 123.0(10) . . ?
O4 C18 C19 121.0(10) . . ?
C17 C18 C19 116.0(9) . . ?
C10" C9" C3" 114.4(7) . . ?
C10" C9" H9"A 108.7 . . ?
C10" C9" H9"B 108.7 . . ?
C3" C9" H9"A 108.7 . . ?
C3" C9" H9"B 108.7 . . ?
H9"A C9" H9"B 107.6 . . ?
C17' C16' C15' 113.2(8) . . ?
C17' C16' H16G 108.9 . . ?
C17' C16' H16H 108.9 . . ?
C15' C16' H16G 108.9 . . ?
C15' C16' H16H 108.9 . . ?
H16G C16' H16H 107.8 . . ?
C6' C5' Cl10 120.1(9) . . ?
C6' C5' C4' 121.4(10) . . ?
C4' C5' Cl10 118.4(9) . . ?
C15 C16 H16A 109.4 . . ?
C15 C16 H16B 109.4 . . ?
C17 C16 C15 111.0(9) . . ?
C17 C16 H16A 109.4 . . ?
C17 C16 H16B 109.4 . . ?
H16A C16 H16B 108.0 . . ?
H22G C22A H22H 109.5 . . ?
H22G C22A H22I 109.5 . . ?
H22H C22A H22I 109.5 . . ?
C19A C22A H22G 109.5 . . ?
C19A C22A H22H 109.5 . . ?
C19A C22A H22I 109.5 . . ?
O3' C4' C3' 116.1(11) . . ?
O3' C4' C5' 123.4(11) . . ?
C5' C4' C3' 120.5(10) . . ?
C11 C23 H23A 109.5 . . ?
C11 C23 H23B 109.5 . . ?
C11 C23 H23C 109.5 . . ?
H23A C23 H23B 109.5 . . ?
H23A C23 H23C 109.5 . . ?
H23B C23 H23C 109.5 . . ?
H17C C17" H17D 107.9 . . ?
C16" C17" H17C 109.2 . . ?
C16" C17" H17D 109.2 . . ?
C16" C17" C18" 112.3(9) . . ?
C18" C17" H17C 109.2 . . ?
C18" C17" H17D 109.2 . . ?
C15" C16" H16C 108.9 . . ?
C15" C16" H16D 108.9 . . ?
C17" C16" C15" 113.2(8) . . ?
C17" C16" H16C 108.9 . . ?
C17" C16" H16D 108.9 . . ?
H16C C16" H16D 107.8 . . ?
C14 C20 H20A 109.5 . . ?
C14 C20 H20B 109.5 . . ?
C14 C20 H20C 109.5 . . ?
H20A C20 H20B 109.5 . . ?
H20A C20 H20C 109.5 . . ?
H20B C20 H20C 109.5 . . ?
C19 C22 H22A 109.5 . . ?
C19 C22 H22B 109.5 . . ?
C19 C22 H22C 109.5 . . ?
H22A C22 H22B 109.5 . . ?
H22A C22 H22C 109.5 . . ?
H22B C22 H22C 109.5 . . ?
C6A C7A H7AA 109.5 . . ?
C6A C7A H7AB 109.5 . . ?
C6A C7A H7AC 109.5 . . ?
H7AA C7A H7AB 109.5 . . ?
H7AA C7A H7AC 109.5 . . ?
H7AB C7A H7AC 109.5 . . ?
C15A C21A H21G 109.5 . . ?
C15A C21A H21H 109.5 . . ?
C15A C21A H21I 109.5 . . ?
H21G C21A H21H 109.5 . . ?
H21G C21A H21I 109.5 . . ?
H21H C21A H21I 109.5 . . ?
O4" C18" C17" 122.1(11) . . ?
O4" C18" C19" 123.7(11) . . ?
C19" C18" C17" 113.9(9) . . ?
C11' C10' H10' 115.8 . . ?
C11' C10' C9' 128.5(10) . . ?
C9' C10' H10' 115.8 . . ?
C14" C20" H20D 109.5 . . ?
C14" C20" H20E 109.5 . . ?
C14" C20" H20F 109.5 . . ?
H20D C20" H20E 109.5 . . ?
H20D C20" H20F 109.5 . . ?
H20E C20" H20F 109.5 . . ?
C18A C19A C14A 110.6(7) . . ?
C18A C19A C22A 109.6(8) . . ?
C18A C19A H19A 106.6 . . ?
C14A C19A H19A 106.6 . . ?
C22A C19A C14A 116.3(7) . . ?
C22A C19A H19A 106.6 . . ?
C3' C9' H9'A 109.9 . . ?
C3' C9' H9'B 109.9 . . ?
C10' C9' C3' 109.0(8) . . ?
C10' C9' H9'A 109.9 . . ?
C10' C9' H9'B 109.9 . . ?
H9'A C9' H9'B 108.3 . . ?
C14" C19" C18" 111.1(8) . . ?
C14" C19" H19" 105.8 . . ?
C18" C19" H19" 105.8 . . ?
C22" C19" C14" 118.5(9) . . ?
C22" C19" C18" 109.1(9) . . ?
C22" C19" H19" 105.8 . . ?
C6' C7' H7'A 109.5 . . ?
C6' C7' H7'B 109.5 . . ?
C6' C7' H7'C 109.5 . . ?
H7'A C7' H7'B 109.5 . . ?
H7'A C7' H7'C 109.5 . . ?
H7'B C7' H7'C 109.5 . . ?
C15" C21" H21D 109.5 . . ?
C15" C21" H21E 109.5 . . ?
C15" C21" H21F 109.5 . . ?
H21D C21" H21E 109.5 . . ?
H21D C21" H21F 109.5 . . ?
H21E C21" H21F 109.5 . . ?
C15' C21' H21J 109.5 . . ?
C15' C21' H21K 109.5 . . ?
C15' C21' H21L 109.5 . . ?
H21J C21' H21K 109.5 . . ?
H21J C21' H21L 109.5 . . ?
H21K C21' H21L 109.5 . . ?
C11" C23" H23D 109.5 . . ?
C11" C23" H23E 109.5 . . ?
C11" C23" H23F 109.5 . . ?
H23D C23" H23E 109.5 . . ?
H23D C23" H23F 109.5 . . ?
H23E C23" H23F 109.5 . . ?
C19" C22" H22D 109.5 . . ?
C19" C22" H22E 109.5 . . ?
C19" C22" H22F 109.5 . . ?
H22D C22" H22E 109.5 . . ?
H22D C22" H22F 109.5 . . ?
H22E C22" H22F 109.5 . . ?
C11' C23' H23J 109.5 . . ?
C11' C23' H23K 109.5 . . ?
C11' C23' H23L 109.5 . . ?
H23J C23' H23K 109.5 . . ?
H23J C23' H23L 109.5 . . ?
H23K C23' H23L 109.5 . . ?

loop_
_geom_bond_atom_site_label_1
_geom_bond_atom_site_label_2
_geom_bond_distance
_geom_bond_site_symmetry_2
_geom_bond_publ_flag
Cl23 C5 1.760(9) . ?
Cl51 C5" 1.736(10) . ?
Cl79 C5A 1.745(11) . ?
Cl10 C5' 1.738(12) . ?
O2" H2" 0.8200 . ?
O2" C2" 1.355(10) . ?
O3 H3 0.8200 . ?
O3 C4 1.326(11) . ?
O3" H3" 0.8200 . ?
O3" C4" 1.326(11) . ?
O2A H2A 0.8200 . ?
O2A C2A 1.346(10) . ?
O2 H2 0.8200 . ?
O2 C2 1.344(10) . ?
O4' C18' 1.222(11) . ?
O3A H3A 0.8200 . ?
O3A C4A 1.341(11) . ?
O1" C8" 1.246(12) . ?
O1' C8' 1.250(12) . ?
O1A C8A 1.221(13) . ?
O1 C8 1.235(12) . ?
O2' H2' 0.8200 . ?
O2' C2' 1.329(11) . ?
O4A C18A 1.217(12) . ?
O4 C18 1.218(12) . ?
O4" C18" 1.205(13) . ?
C2" C1" 1.428(12) . ?
C2" C3" 1.377(13) . ?
C4 C5 1.409(12) . ?
C4 C3 1.417(13) . ?
C5 C6 1.353(13) . ?
C1A C2A 1.434(13) . ?
C1A C8A 1.460(14) . ?
C1A C6A 1.399(12) . ?
C4" C5" 1.415(12) . ?
C4" C3" 1.396(12) . ?
C6" C1" 1.433(12) . ?
C6" C5" 1.376(13) . ?
C6" C7" 1.517(12) . ?
C6 C7 1.491(13) . ?
C6 C1 1.426(12) . ?
C2A C3A 1.391(13) . ?
C1" C8" 1.438(13) . ?
C3 C9 1.516(13) . ?
C3 C2 1.390(13) . ?
C18' C19' 1.524(12) . ?
C18' C17' 1.524(12) . ?
C8A H8A 0.9300 . ?
C14 C15 1.548(12) . ?
C14 C13 1.547(13) . ?
C14 C19 1.551(12) . ?
C14 C20 1.539(13) . ?
C1' C2' 1.417(13) . ?
C1' C6' 1.417(13) . ?
C1' C8' 1.416(14) . ?
C16A H16E 0.9700 . ?
C16A H16F 0.9700 . ?
C16A C15A 1.512(12) . ?
C16A C17A 1.527(14) . ?
C12A H12E 0.9700 . ?
C12A H12F 0.9700 . ?
C12A C11A 1.510(13) . ?
C12A C13A 1.502(14) . ?
C12 H12A 0.9700 . ?
C12 H12B 0.9700 . ?
C12 C13 1.518(14) . ?
C12 C11 1.497(13) . ?
C15 H15 0.9800 . ?
C15 C21 1.539(13) . ?
C15 C16 1.534(14) . ?
O3' H3' 0.8200 . ?
O3' C4' 1.334(13) . ?
C9 H9A 0.9700 . ?
C9 H9B 0.9700 . ?
C9 C10 1.489(13) . ?
C19' H19' 0.9800 . ?
C19' C22' 1.495(11) . ?
C19' C14' 1.566(11) . ?
C13 H13A 0.9700 . ?
C13 H13B 0.9700 . ?
C3' C2' 1.400(14) . ?
C3' C4' 1.422(16) . ?
C3' C9' 1.503(15) . ?
C4A C3A 1.387(12) . ?
C4A C5A 1.403(13) . ?
C7 H7A 0.9600 . ?
C7 H7B 0.9600 . ?
C7 H7C 0.9600 . ?
C10" H10" 0.9300 . ?
C10" C11" 1.357(13) . ?
C10" C9" 1.498(12) . ?
C6A C5A 1.384(14) . ?
C6A C7A 1.514(13) . ?
C12' H12G 0.9700 . ?
C12' H12H 0.9700 . ?
C12' C13' 1.510(13) . ?
C12' C11' 1.495(13) . ?
C11 C10 1.339(12) . ?
C11 C23 1.498(13) . ?
C11A C23A 1.501(13) . ?
C11A C10A 1.361(13) . ?
C3" C9" 1.519(12) . ?
C1 C2 1.434(12) . ?
C1 C8 1.442(14) . ?
C8" H8" 0.9300 . ?
C11" C12" 1.494(13) . ?
C11" C23" 1.486(14) . ?
C13" H13C 0.9700 . ?
C13" H13D 0.9700 . ?
C13" C12" 1.518(14) . ?
C13" C14" 1.535(13) . ?
C9A H9AA 0.9700 . ?
C9A H9AB 0.9700 . ?
C9A C3A 1.520(13) . ?
C9A C10A 1.488(12) . ?
C15A H15A 0.9800 . ?
C15A C14A 1.563(11) . ?
C15A C21A 1.510(12) . ?
C23A H23G 0.9600 . ?
C23A H23H 0.9600 . ?
C23A H23I 0.9600 . ?
C13' H13G 0.9700 . ?
C13' H13H 0.9700 . ?
C13' C14' 1.547(12) . ?
C15" H15" 0.9800 . ?
C15" C14" 1.536(13) . ?
C15" C16" 1.521(12) . ?
C15" C21" 1.513(14) . ?
C17 H17A 0.9700 . ?
C17 H17B 0.9700 . ?
C17 C18 1.493(14) . ?
C17 C16 1.531(14) . ?
C20' H20J 0.9600 . ?
C20' H20K 0.9600 . ?
C20' H20L 0.9600 . ?
C20' C14' 1.538(14) . ?
C17' H17G 0.9700 . ?
C17' H17H 0.9700 . ?
C17' C16' 1.523(14) . ?
C22' H22J 0.9600 . ?
C22' H22K 0.9600 . ?
C22' H22L 0.9600 . ?
C10 H10 0.9300 . ?
C12" H12C 0.9700 . ?
C12" H12D 0.9700 . ?
C18A C17A 1.514(15) . ?
C18A C19A 1.510(13) . ?
C20A H20G 0.9600 . ?
C20A H20H 0.9600 . ?
C20A H20I 0.9600 . ?
C20A C14A 1.539(14) . ?
C14" C20" 1.568(14) . ?
C14" C19" 1.518(13) . ?
C14' C15' 1.559(11) . ?
C21 H21A 0.9600 . ?
C21 H21B 0.9600 . ?
C21 H21C 0.9600 . ?
C6' C5' 1.384(15) . ?
C6' C7' 1.543(15) . ?
C10A H10A 0.9300 . ?
C15' H15' 0.9800 . ?
C15' C16' 1.554(12) . ?
C15' C21' 1.508(12) . ?
C7" H7"A 0.9600 . ?
C7" H7"B 0.9600 . ?
C7" H7"C 0.9600 . ?
C8 H8 0.9300 . ?
C11' C10' 1.358(14) . ?
C11' C23' 1.507(14) . ?
C19 H19 0.9800 . ?
C19 C18 1.520(14) . ?
C19 C22 1.520(14) . ?
C14A C13A 1.535(12) . ?
C14A C19A 1.545(12) . ?
C8' H8' 0.9300 . ?
C13A H13E 0.9700 . ?
C13A H13F 0.9700 . ?
C17A H17E 0.9700 . ?
C17A H17F 0.9700 . ?
C9" H9"A 0.9700 . ?
C9" H9"B 0.9700 . ?
C16' H16G 0.9700 . ?
C16' H16H 0.9700 . ?
C5' C4' 1.390(17) . ?
C16 H16A 0.9700 . ?
C16 H16B 0.9700 . ?
C22A H22G 0.9600 . ?
C22A H22H 0.9600 . ?
C22A H22I 0.9600 . ?
C22A C19A 1.528(12) . ?
C23 H23A 0.9600 . ?
C23 H23B 0.9600 . ?
C23 H23C 0.9600 . ?
C17" H17C 0.9700 . ?
C17" H17D 0.9700 . ?
C17" C16" 1.514(15) . ?
C17" C18" 1.534(17) . ?
C16" H16C 0.9700 . ?
C16" H16D 0.9700 . ?
C20 H20A 0.9600 . ?
C20 H20B 0.9600 . ?
C20 H20C 0.9600 . ?
C22 H22A 0.9600 . ?
C22 H22B 0.9600 . ?
C22 H22C 0.9600 . ?
C7A H7AA 0.9600 . ?
C7A H7AB 0.9600 . ?
C7A H7AC 0.9600 . ?
C21A H21G 0.9600 . ?
C21A H21H 0.9600 . ?
C21A H21I 0.9600 . ?
C18" C19" 1.526(15) . ?
C10' H10' 0.9300 . ?
C10' C9' 1.493(14) . ?
C20" H20D 0.9600 . ?
C20" H20E 0.9600 . ?
C20" H20F 0.9600 . ?
C19A H19A 0.9800 . ?
C9' H9'A 0.9700 . ?
C9' H9'B 0.9700 . ?
C19" H19" 0.9800 . ?
C19" C22" 1.508(15) . ?
C7' H7'A 0.9600 . ?
C7' H7'B 0.9600 . ?
C7' H7'C 0.9600 . ?
C21" H21D 0.9600 . ?
C21" H21E 0.9600 . ?
C21" H21F 0.9600 . ?
C21' H21J 0.9600 . ?
C21' H21K 0.9600 . ?
C21' H21L 0.9600 . ?
C23" H23D 0.9600 . ?
C23" H23E 0.9600 . ?
C23" H23F 0.9600 . ?
C22" H22D 0.9600 . ?
C22" H22E 0.9600 . ?
C22" H22F 0.9600 . ?
C23' H23J 0.9600 . ?
C23' H23K 0.9600 . ?
C23' H23L 0.9600 . ?

loop_
_geom_torsion_atom_site_label_1
_geom_torsion_atom_site_label_2
_geom_torsion_atom_site_label_3
_geom_torsion_atom_site_label_4
_geom_torsion
_geom_torsion_site_symmetry_1
_geom_torsion_site_symmetry_2
_geom_torsion_site_symmetry_3
_geom_torsion_site_symmetry_4
_geom_torsion_publ_flag
Cl23 C5 C6 C7 -4.9(11) . . . . ?
Cl23 C5 C6 C1 178.8(6) . . . . ?
Cl10 C5' C4' O3' -1.8(14) . . . . ?
Cl10 C5' C4' C3' 178.6(7) . . . . ?
O2" C2" C1" C6" 178.3(8) . . . . ?
O2" C2" C1" C8" -1.1(12) . . . . ?
O2" C2" C3" C4" 179.8(8) . . . . ?
O2" C2" C3" C9" -1.1(12) . . . . ?
O3 C4 C5 Cl23 1.6(12) . . . . ?
O3 C4 C5 C6 179.9(8) . . . . ?
O3 C4 C3 C9 2.6(12) . . . . ?
O3 C4 C3 C2 -179.2(8) . . . . ?
O3" C4" C5" Cl51 -0.2(11) . . . . ?
O3" C4" C5" C6" -179.5(7) . . . . ?
O3" C4" C3" C2" 178.3(8) . . . . ?
O3" C4" C3" C9" -0.7(12) . . . . ?
O2A C2A C3A C4A -179.7(7) . . . . ?
O2A C2A C3A C9A 0.6(11) . . . . ?
O4' C18' C19' C22' 13.1(13) . . . . ?
O4' C18' C19' C14' -116.5(10) . . . . ?
O4' C18' C17' C16' 124.8(10) . . . . ?
O3A C4A C3A C2A 178.5(7) . . . . ?
O3A C4A C3A C9A -1.7(11) . . . . ?
O3A C4A C5A Cl79 1.3(12) . . . . ?
O3A C4A C5A C6A 179.6(8) . . . . ?
O4A C18A C17A C16A 126.8(11) . . . . ?
O4A C18A C19A C14A -119.4(11) . . . . ?
O4A C18A C19A C22A 10.1(14) . . . . ?
O4" C18" C19" C14" -119.9(12) . . . . ?
O4" C18" C19" C22" 12.5(15) . . . . ?
C2" C1" C8" O1" 0.9(14) . . . . ?
C2" C3" C9" C10" 66.8(11) . . . . ?
C4 C5 C6 C7 176.9(8) . . . . ?
C4 C5 C6 C1 0.6(12) . . . . ?
C4 C3 C9 C10 87.1(10) . . . . ?
C4 C3 C2 O2 178.0(8) . . . . ?
C4 C3 C2 C1 -1.7(12) . . . . ?
C5 C4 C3 C9 -176.2(8) . . . . ?
C5 C4 C3 C2 1.9(12) . . . . ?
C5 C6 C1 C2 -0.4(11) . . . . ?
C5 C6 C1 C8 -178.4(8) . . . . ?
C1A C2A C3A C4A 1.8(12) . . . . ?
C1A C2A C3A C9A -177.9(8) . . . . ?
C1A C6A C5A Cl79 -179.8(7) . . . . ?
C1A C6A C5A C4A 2.0(13) . . . . ?
C4" C3" C9" C10" -114.2(9) . . . . ?
C6" C1" C8" O1" -178.6(9) . . . . ?
C6 C1 C2 O2 -178.8(8) . . . . ?
C6 C1 C2 C3 1.0(12) . . . . ?
C6 C1 C8 O1 177.7(9) . . . . ?
C2A C1A C8A O1A -1.1(14) . . . . ?
C2A C1A C6A C5A -0.2(12) . . . . ?
C2A C1A C6A C7A 178.8(8) . . . . ?
C1" C2" C3" C4" 2.6(13) . . . . ?
C1" C2" C3" C9" -178.3(8) . . . . ?
C1" C6" C5" Cl51 -179.3(6) . . . . ?
C1" C6" C5" C4" 0.0(12) . . . . ?
C3 C4 C5 Cl23 -179.7(6) . . . . ?
C3 C4 C5 C6 -1.4(13) . . . . ?
C3 C9 C10 C11 123.4(11) . . . . ?
C18' C19' C14' C13' 177.0(7) . . . . ?
C18' C19' C14' C20' 58.4(9) . . . . ?
C18' C19' C14' C15' -62.3(9) . . . . ?
C18' C17' C16' C15' 46.1(12) . . . . ?
C8A C1A C2A O2A 1.9(13) . . . . ?
C8A C1A C2A C3A -179.7(8) . . . . ?
C8A C1A C6A C5A 177.7(8) . . . . ?
C8A C1A C6A C7A -3.4(13) . . . . ?
C5" C4" C3" C2" 0.6(12) . . . . ?
C5" C4" C3" C9" -178.4(8) . . . . ?
C5" C6" C1" C2" 3.1(11) . . . . ?
C5" C6" C1" C8" -177.4(8) . . . . ?
C14 C15 C16 C17 -54.8(11) . . . . ?
C14 C19 C18 O4 -121.6(10) . . . . ?
C14 C19 C18 C17 56.7(12) . . . . ?
C1' C6' C5' Cl10 -178.6(7) . . . . ?
C1' C6' C5' C4' -0.2(14) . . . . ?
C16A C15A C14A C20A -60.8(9) . . . . ?
C16A C15A C14A C13A 179.5(7) . . . . ?
C16A C15A C14A C19A 58.8(10) . . . . ?
C12A C11A C10A C9A 179.9(9) . . . . ?
C12 C11 C10 C9 179.2(10) . . . . ?
C15 C14 C13 C12 -59.3(11) . . . . ?
C15 C14 C19 C18 -59.1(10) . . . . ?
C15 C14 C19 C22 173.8(8) . . . . ?
C9 C3 C2 O2 -3.9(12) . . . . ?
C9 C3 C2 C1 176.4(8) . . . . ?
C19' C18' C17' C16' -51.7(11) . . . . ?
C19' C14' C15' C16' 60.8(10) . . . . ?
C19' C14' C15' C21' -172.5(8) . . . . ?
C13 C14 C15 C21 -54.1(11) . . . . ?
C13 C14 C15 C16 -177.2(8) . . . . ?
C13 C14 C19 C18 179.8(8) . . . . ?
C13 C14 C19 C22 52.7(11) . . . . ?
C13 C12 C11 C10 -103.7(11) . . . . ?
C13 C12 C11 C23 73.7(12) . . . . ?
C7 C6 C1 C2 -176.6(8) . . . . ?
C7 C6 C1 C8 5.3(12) . . . . ?
C10" C11" C12" C13" -104.8(11) . . . . ?
C6A C1A C2A O2A 179.8(8) . . . . ?
C6A C1A C2A C3A -1.8(13) . . . . ?
C6A C1A C8A O1A -178.9(9) . . . . ?
C12' C13' C14' C19' 62.2(10) . . . . ?
C12' C13' C14' C20' -178.1(8) . . . . ?
C12' C13' C14' C15' -56.8(10) . . . . ?
C12' C11' C10' C9' -179.7(9) . . . . ?
C11 C12 C13 C14 176.0(8) . . . . ?
C11A C12A C13A C14A -175.8(8) . . . . ?
C3" C2" C1" C6" -4.5(13) . . . . ?
C3" C2" C1" C8" 176.0(8) . . . . ?
C3" C4" C5" Cl51 177.4(6) . . . . ?
C3" C4" C5" C6" -1.9(12) . . . . ?
C2 C3 C9 C10 -91.0(10) . . . . ?
C2 C1 C8 O1 -0.4(14) . . . . ?
C11" C10" C9" C3" 90.1(11) . . . . ?
C13" C14" C19" C18" 178.3(8) . . . . ?
C13" C14" C19" C22" 50.9(12) . . . . ?
C15A C16A C17A C18A 46.8(13) . . . . ?
C15A C14A C13A C12A -58.8(11) . . . . ?
C15A C14A C19A C18A -58.9(10) . . . . ?
C15A C14A C19A C22A 175.3(8) . . . . ?
C3A C4A C5A Cl79 179.8(6) . . . . ?
C3A C4A C5A C6A -1.9(13) . . . . ?
C3A C9A C10A C11A -121.1(11) . . . . ?
C23A C11A C10A C9A -2.5(16) . . . . ?
C2' C1' C6' C5' -0.1(13) . . . . ?
C2' C1' C6' C7' -177.6(8) . . . . ?
C2' C1' C8' O1' 0.2(14) . . . . ?
C2' C3' C4' O3' -179.4(8) . . . . ?
C2' C3' C4' C5' 0.2(14) . . . . ?
C2' C3' C9' C10' -95.2(11) . . . . ?
C13' C12' C11' C10' -101.2(10) . . . . ?
C13' C12' C11' C23' 75.2(11) . . . . ?
C13' C14' C15' C16' -178.5(7) . . . . ?
C13' C14' C15' C21' -51.8(11) . . . . ?
C15" C14" C19" C18" -58.1(11) . . . . ?
C15" C14" C19" C22" 174.5(9) . . . . ?
C20' C14' C15' C16' -59.0(9) . . . . ?
C20' C14' C15' C21' 67.7(10) . . . . ?
C17' C18' C19' C22' -170.4(8) . . . . ?
C17' C18' C19' C14' 60.0(10) . . . . ?
C22' C19' C14' C13' 50.3(11) . . . . ?
C22' C19' C14' C20' -68.3(10) . . . . ?
C22' C19' C14' C15' 171.0(8) . . . . ?
C5A C4A C3A C2A -0.1(12) . . . . ?
C5A C4A C3A C9A 179.7(8) . . . . ?
C12" C13" C14" C15" -54.5(11) . . . . ?
C12" C13" C14" C20" -174.5(9) . . . . ?
C12" C13" C14" C19" 67.5(11) . . . . ?
C20A C14A C13A C12A 179.7(8) . . . . ?
C20A C14A C19A C18A 61.8(10) . . . . ?
C20A C14A C19A C22A -64.1(10) . . . . ?
C14" C13" C12" C11" 179.6(8) . . . . ?
C14" C15" C16" C17" -54.3(12) . . . . ?
C14' C15' C16' C17' -53.0(11) . . . . ?
C21 C15 C16 C17 177.4(9) . . . . ?
C6' C1' C2' O2' 179.7(8) . . . . ?
C6' C1' C2' C3' 0.4(13) . . . . ?
C6' C1' C8' O1' 180.0(9) . . . . ?
C6' C5' C4' O3' 179.7(9) . . . . ?
C6' C5' C4' C3' 0.1(15) . . . . ?
C10A C9A C3A C2A 88.8(10) . . . . ?
C10A C9A C3A C4A -90.9(10) . . . . ?
C7" C6" C1" C2" -178.5(8) . . . . ?
C7" C6" C1" C8" 0.9(12) . . . . ?
C7" C6" C5" Cl51 2.4(11) . . . . ?
C7" C6" C5" C4" -178.4(8) . . . . ?
C8 C1 C2 O2 -0.6(12) . . . . ?
C8 C1 C2 C3 179.1(8) . . . . ?
C11' C12' C13' C14' 164.1(8) . . . . ?
C11' C10' C9' C3' 122.6(12) . . . . ?
C19 C14 C15 C21 -175.9(8) . . . . ?
C19 C14 C15 C16 61.0(10) . . . . ?
C19 C14 C13 C12 60.5(11) . . . . ?
C8' C1' C2' O2' -0.5(13) . . . . ?
C8' C1' C2' C3' -179.8(8) . . . . ?
C8' C1' C6' C5' -179.9(8) . . . . ?
C8' C1' C6' C7' 2.6(13) . . . . ?
C13A C12A C11A C23A -75.6(11) . . . . ?
C13A C12A C11A C10A 102.2(11) . . . . ?
C13A C14A C19A C18A -179.7(8) . . . . ?
C13A C14A C19A C22A 54.5(11) . . . . ?
C17A C16A C15A C14A -53.5(11) . . . . ?
C17A C16A C15A C21A 176.4(9) . . . . ?
C17A C18A C19A C14A 55.3(12) . . . . ?
C17A C18A C19A C22A -175.2(9) . . . . ?
C18 C17 C16 C15 47.9(12) . . . . ?
C9" C10" C11" C12" 176.5(9) . . . . ?
C9" C10" C11" C23" -0.3(16) . . . . ?
C16 C17 C18 O4 127.2(11) . . . . ?
C16 C17 C18 C19 -51.0(13) . . . . ?
C4' C3' C2' O2' -179.8(8) . . . . ?
C4' C3' C2' C1' -0.5(13) . . . . ?
C4' C3' C9' C10' 78.2(12) . . . . ?
C23 C11 C10 C9 2.0(17) . . . . ?
C17" C18" C19" C14" 53.6(12) . . . . ?
C17" C18" C19" C22" -174.1(10) . . . . ?
C16" C15" C14" C13" -177.5(8) . . . . ?
C16" C15" C14" C20" -60.3(10) . . . . ?
C16" C15" C14" C19" 58.9(10) . . . . ?
C16" C17" C18" O4" 126.3(11) . . . . ?
C16" C17" C18" C19" -47.2(13) . . . . ?
C20 C14 C15 C21 63.3(10) . . . . ?
C20 C14 C15 C16 -59.8(10) . . . . ?
C20 C14 C13 C12 -179.6(8) . . . . ?
C20 C14 C19 C18 62.2(10) . . . . ?
C20 C14 C19 C22 -64.8(11) . . . . ?
C22 C19 C18 O4 7.5(14) . . . . ?
C22 C19 C18 C17 -174.2(9) . . . . ?
C7A C6A C5A Cl79 1.3(12) . . . . ?
C7A C6A C5A C4A -177.0(8) . . . . ?
C21A C15A C14A C20A 66.2(11) . . . . ?
C21A C15A C14A C13A -53.6(11) . . . . ?
C21A C15A C14A C19A -174.2(9) . . . . ?
C18" C17" C16" C15" 47.3(13) . . . . ?
C20" C14" C19" C18" 62.3(11) . . . . ?
C20" C14" C19" C22" -65.2(12) . . . . ?
C19A C18A C17A C16A -48.0(13) . . . . ?
C19A C14A C13A C12A 60.4(11) . . . . ?
C9' C3' C2' O2' -6.3(13) . . . . ?
C9' C3' C2' C1' 173.0(8) . . . . ?
C9' C3' C4' O3' 7.0(13) . . . . ?
C9' C3' C4' C5' -173.4(9) . . . . ?
C7' C6' C5' Cl10 -1.0(12) . . . . ?
C7' C6' C5' C4' 177.4(9) . . . . ?
C21" C15" C14" C13" -52.7(11) . . . . ?
C21" C15" C14" C20" 64.4(11) . . . . ?
C21" C15" C14" C19" -176.3(9) . . . . ?
C21" C15" C16" C17" 178.0(10) . . . . ?
C21' C15' C16' C17' 178.5(8) . . . . ?
C23" C11" C12" C13" 72.2(12) . . . . ?
C23' C11' C10' C9' 4.2(17) . . . . ?

loop_
_smtbx_masks_void_nr
_smtbx_masks_void_average_x
_smtbx_masks_void_average_y
_smtbx_masks_void_average_z
_smtbx_masks_void_volume
_smtbx_masks_void_count_electrons
_smtbx_masks_void_content
1 -0.077 0.057 0.069 101.2 23.9 ?
2 -0.118 0.062 0.514 30.1 2.5 ?
3 0.028 0.319 0.750 7.2 0.0 ?
4 -0.862 0.557 0.931 101.2 23.9 ?
5 0.118 0.562 0.486 30.1 2.5 ?
6 -0.028 0.819 0.250 7.2 0.0 ?
